data_1557976
loop_
_publ_author_name
'Li, Ya-Hui'
'Wang, Zhao-Yang'
'Ma, Bing'
'Xu, Hong'
'Zang, Shuang-Quan'
'Mak, Thomas C. W.'

_publ_section_title
;
 Self-assembly of thiolate-protected silver coordination polymers
 regulated by POMs.
;
_journal_issue 20
_journal_name_full Nanoscale
_journal_page_first 10944
_journal_page_last 10948
_journal_paper_doi 10.1039/d0nr00342e
_journal_volume 12
_journal_year 2020
_chemical_formula_moiety '0.5(C116 H246 Ag36 N10 S24), 3(Mo6 O19), 2(C2 H3 N)'
_chemical_formula_sum 'C62 H129 Ag18 Mo18 N7 O57 S12'
_chemical_formula_weight 5938.01
_chemical_name_systematic Ag18-Mo6
_space_group_crystal_system orthorhombic
_space_group_IT_number 60
_space_group_name_Hall '-P 2n 2ab'
_space_group_name_H-M_alt 'P b c n'
_atom_sites_solution_hydrogens geom
_atom_sites_solution_primary iterative
_audit_creation_date 2019-08-10
_audit_creation_method
;
Olex2 1.2
(compiled 2018.05.29 svn.r3508 for OlexSys, GUI svn.r5506)
;
_audit_update_record
;
2019-08-30 deposited with the CCDC.	2020-04-30 downloaded from the CCDC.
;
_cell_angle_alpha 90
_cell_angle_beta 90
_cell_angle_gamma 90
_cell_formula_units_Z 4
_cell_length_a 27.3167(2)
_cell_length_b 19.80926(14)
_cell_length_c 27.71777(16)
_cell_measurement_reflns_used 34004
_cell_measurement_temperature 200.00(10)
_cell_measurement_theta_max 72.4500
_cell_measurement_theta_min 2.7280
_cell_volume 14998.74(18)
_computing_cell_refinement 'CrysAlisPro 1.171.39.27b (Rigaku OD, 2015)'
_computing_data_collection 'CrysAlisPro 1.171.39.27b (Rigaku OD, 2015)'
_computing_data_reduction 'CrysAlisPro 1.171.39.27b (Rigaku OD, 2015)'
_computing_molecular_graphics 'Olex2 (Dolomanov et al., 2009)'
_computing_publication_material 'Olex2 (Dolomanov et al., 2009)'
_computing_structure_refinement 'ShelXL (Sheldrick, 2015)'
_computing_structure_solution 'olex2.solve (Bourhis et al., 2015)'
_diffrn_ambient_environment N~2~
_diffrn_ambient_temperature 200.00(10)
_diffrn_detector 'CCD plate'
_diffrn_measured_fraction_theta_full 0.996
_diffrn_measured_fraction_theta_max 0.980
_diffrn_measurement_details
;
List of Runs (angles in degrees, time in seconds):

  # Type    Start    End  Width  t~exp~   \w     \q     \k     \f   Frames
#--------------------------------------------------------------------------
  1  \w     60.00  99.00   0.50    0.70    --   45.50  57.00 -60.00   78
  2  \w     24.00  55.00   0.50    0.70    --   45.50  57.00 -60.00   62
  3  \w     17.00  65.00   0.50    0.70    --   45.50  57.00   0.00   96
  4  \w      7.00 134.00   0.50    0.70    --   45.50  82.00-180.00  254
  5  \w     90.00 127.00   0.50    2.00    --  100.10 -61.00  30.00   74
  6  \w     46.00  86.00   0.50    2.00    --  100.10 -82.00   0.00   80
  7  \w     14.00 122.00   0.50    2.00    --  100.10 -77.00  30.00  216
  8  \w     69.00 102.00   0.50    2.00    --  100.10  45.00 -60.00   66
  9  \w     23.00  49.00   0.50    2.00    --  100.10 -61.00  30.00   52
 10  \w    122.00 172.00   0.50    2.00    --  100.10  45.00 -60.00  100
 11  \w    116.00 146.00   0.50    2.00    --  100.10 -30.00 150.00   60
 12  \w     19.00  92.00   0.50    2.00    --  100.10 -30.00 150.00  146
;
_diffrn_measurement_device 'four-circle diffractometer'
_diffrn_measurement_device_type 'XtaLAB AFC12 (RINC): Kappa single'
_diffrn_measurement_method '\w scans'
_diffrn_orient_matrix_type 'CrysAlisPro convention (1999,Acta A55,543-557)'
_diffrn_orient_matrix_UB_11 0.0201925000
_diffrn_orient_matrix_UB_12 -0.0322257000
_diffrn_orient_matrix_UB_13 0.0465087000
_diffrn_orient_matrix_UB_21 0.0029035000
_diffrn_orient_matrix_UB_22 -0.0688705000
_diffrn_orient_matrix_UB_23 -0.0256217000
_diffrn_orient_matrix_UB_31 0.0525864000
_diffrn_orient_matrix_UB_32 0.0162197000
_diffrn_orient_matrix_UB_33 -0.0164468000
_diffrn_radiation_monochromator graphite
_diffrn_radiation_probe x-ray
_diffrn_radiation_type CuK\a
_diffrn_radiation_wavelength 1.54184
_diffrn_reflns_av_R_equivalents 0.0429
_diffrn_reflns_av_unetI/netI 0.0343
_diffrn_reflns_Laue_measured_fraction_full 0.996
_diffrn_reflns_Laue_measured_fraction_max 0.980
_diffrn_reflns_limit_h_max 33
_diffrn_reflns_limit_h_min -23
_diffrn_reflns_limit_k_max 24
_diffrn_reflns_limit_k_min -23
_diffrn_reflns_limit_l_max 27
_diffrn_reflns_limit_l_min -34
_diffrn_reflns_number 56711
_diffrn_reflns_point_group_measured_fraction_full 0.996
_diffrn_reflns_point_group_measured_fraction_max 0.980
_diffrn_reflns_theta_full 67.684
_diffrn_reflns_theta_max 72.593
_diffrn_reflns_theta_min 2.755
_diffrn_source 'fine-focus sealed X-ray tube'
_diffrn_source_type 'Enhance (Cu) X-ray Source'
_exptl_absorpt_coefficient_mu 32.382
_exptl_absorpt_correction_T_max 1.00000
_exptl_absorpt_correction_T_min 0.16598
_exptl_absorpt_correction_type multi-scan
_exptl_absorpt_process_details
;
CrysAlisPro 1.171.39.27b (Rigaku Oxford Diffraction, 2015)
Empirical absorption correction using spherical harmonics,
 implemented in SCALE3 ABSPACK scaling algorithm.
;
_exptl_crystal_colour yellowish
_exptl_crystal_colour_modifier yellowish
_exptl_crystal_density_diffrn 2.630
_exptl_crystal_description block
_exptl_crystal_F_000 11200
_exptl_crystal_size_max 0.1
_exptl_crystal_size_mid 0.1
_exptl_crystal_size_min 0.1
_refine_diff_density_max 3.401
_refine_diff_density_min -2.097
_refine_diff_density_rms 0.196
_refine_ls_extinction_method none
_refine_ls_goodness_of_fit_ref 1.102
_refine_ls_hydrogen_treatment constr
_refine_ls_matrix_type full
_refine_ls_number_parameters 859
_refine_ls_number_reflns 14604
_refine_ls_number_restraints 80
_refine_ls_restrained_S_all 1.103
_refine_ls_R_factor_all 0.0545
_refine_ls_R_factor_gt 0.0515
_refine_ls_shift/su_max 0.001
_refine_ls_shift/su_mean 0.000
_refine_ls_structure_factor_coef Fsqd
_refine_ls_weighting_details
;
 w=1/[\s^2^(Fo^2^)+(0.0397P)^2^+242.7789P]
 where P=(Fo^2^+2Fc^2^)/3
;
_refine_ls_weighting_scheme calc
_refine_ls_wR_factor_gt 0.1275
_refine_ls_wR_factor_ref 0.1291
_reflns_Friedel_coverage 0.000
_reflns_number_gt 13574
_reflns_number_total 14604
_reflns_threshold_expression 'I > 2\s(I)'
_cod_data_source_file d0nr00342e2.cif
_cod_data_source_block ag18-mo6
_cod_depositor_comments 'Adding full bibliography for 1557975--1557976.cif.'
_cod_original_cell_volume 14998.72(18)
_cod_database_code 1557976
_shelxl_version_number 2013-2
_chemical_oxdiff_usercomment 'C H O N '
_shelx_space_group_comment
;
The symmetry employed for this shelxl refinement is uniquely defined
by the following loop, which should always be used as a source of
symmetry information in preference to the above space-group names.
They are only intended as comments.
;
_shelx_estimated_absorpt_t_max 0.140
_shelx_estimated_absorpt_t_min 0.140
_reflns_odcompleteness_completeness 99.85
_reflns_odcompleteness_iscentric 1
_reflns_odcompleteness_theta 66.97
_olex2_refinement_description
;
1. Fixed Uiso
 At 1.5 times of:
  All C(H,H,H) groups
2. Restrained distances
 C32-C29 = C30-C29 = C29-C31
 1.53 with sigma of 0.01
 C27-C25 = C28-C25 = C26-C25
 1.53 with sigma of 0.01
 C21-C22 = C21-C24 = C23-C21
 1.53 with sigma of 0.01
 C18-C17 = C17-C19 = C17-C20
 1.53 with sigma of 0.01
 C2A-C1A = C2B-C1B
 1.53 with sigma of 0.01
 N4B-C1B = N4A-C1A
 1.1 with sigma of 0.01
 C8-C7
 1.5 with sigma of 0.02
 C30-C29 = C32-C29 = C29-C31
 1.53 with sigma of 0.01
3. Uiso/Uaniso restraints and constraints
Uanis(C11) \\sim Ueq, Uanis(C12) \\sim Ueq: with sigma of 0.01 and sigma for
terminal atoms of 0.02
Uanis(N2) \\sim Ueq: with sigma of 0.01 and sigma for terminal atoms of 0.1
Uanis(C8) \\sim Ueq: with sigma of 0.01 and sigma for terminal atoms of 0.02
Uanis(C30) \\sim Ueq, Uanis(C32) \\sim Ueq, Uanis(C4) \\sim Ueq: with sigma of
0.01 and sigma for terminal atoms of 0.02
Uanis(Ag2) \\sim Ueq: with sigma of 0.01 and sigma for terminal atoms of 0.02
Uanis(N4B) \\sim Ueq: with sigma of 0.01 and sigma for terminal atoms of 0.02
Uanis(C7) \\sim Ueq: with sigma of 0.01 and sigma for terminal atoms of 0.02
4. Others
 Sof(Ag9A)=1-FVAR(1)
 Sof(Ag9B)=FVAR(1)
 Fixed Sof: N4A(0.5) C1A(0.5) C2A(0.5) H2AA(0.5) H2AB(0.5) H2AC(0.5) N4B(0.5)
 C1B(0.5) C2B(0.5) H2BA(0.5) H2BB(0.5) H2BC(0.5) N2(0.5) C7(0.5) C8(0.5)
 H8A(0.5) H8B(0.5) H8C(0.5)
5.a Idealised Me refined as rotating group:
 C6(H6A,H6B,H6C), C10(H10A,H10B,H10C), C11(H11A,H11B,H11C), C12(H12A,H12B,
 H12C), C14(H14A,H14B,H14C), C15(H15A,H15B,H15C), C16(H16A,H16B,H16C), C18(H18A,
 H18B,H18C), C19(H19A,H19B,H19C), C20(H20A,H20B,H20C), C22(H22A,H22B,H22C),
 C23(H23A,H23B,H23C), C24(H24A,H24B,H24C), C26(H26A,H26B,H26C), C27(H27A,H27B,
 H27C), C28(H28A,H28B,H28C), C30(H30A,H30B,H30C), C31(H31A,H31B,H31C), C32(H32A,
 H32B,H32C), C2A(H2AA,H2AB,H2AC), C2B(H2BA,H2BB,H2BC), C8(H8A,H8B,H8C), C4(H4A,
 H4B,H4C)
;
_olex2_submission_special_instructions 'No special instructions were received'
_oxdiff_exptl_absorpt_empirical_details
;
Empirical correction (ABSPACK) includes:
- Absorption correction using spherical harmonics
- Frame scaling
;
_oxdiff_exptl_absorpt_empirical_full_max 3.887
_oxdiff_exptl_absorpt_empirical_full_min 0.600

loop_
_space_group_symop_operation_xyz
'x, y, z'
'-x+1/2, -y+1/2, z+1/2'
'x+1/2, -y+1/2, -z'
'-x, y, -z+1/2'
'-x, -y, -z'
'x-1/2, y-1/2, -z-1/2'
'-x-1/2, y-1/2, z'
'x, -y, z-1/2'

loop_
_atom_site_label
_atom_site_type_symbol
_atom_site_fract_x
_atom_site_fract_y
_atom_site_fract_z
_atom_site_U_iso_or_equiv
_atom_site_adp_type
_atom_site_occupancy
_atom_site_site_symmetry_order
_atom_site_calc_flag
_atom_site_refinement_flags_posn
_atom_site_refinement_flags_adp
_atom_site_refinement_flags_occupancy
_atom_site_disorder_assembly
_atom_site_disorder_group
Ag1 Ag 0.56739(3) 0.41196(3) 0.07693(2) 0.03685(16) Uani 1 1 d . . . . .
Ag2 Ag 0.58845(3) 0.61757(4) 0.08159(3) 0.0492(2) Uani 1 1 d . U . . .
Ag3 Ag 0.68779(2) 0.52164(3) 0.07345(2) 0.03390(15) Uani 1 1 d . . . . .
Ag4 Ag 0.78051(3) 0.43678(4) -0.00425(2) 0.03716(16) Uani 1 1 d . . . . .
Ag5 Ag 0.78795(3) 0.63231(4) -0.00121(2) 0.03911(16) Uani 1 1 d . . . . .
Ag6 Ag 0.76645(3) 0.77936(4) -0.08827(2) 0.03984(16) Uani 1 1 d . . . . .
Ag7 Ag 0.65762(3) 0.76147(4) 0.00227(2) 0.04584(18) Uani 1 1 d . . . . .
Ag8 Ag 0.89010(3) 0.76231(3) 0.00235(2) 0.03736(16) Uani 1 1 d . . . . .
S1 S 0.60920(7) 0.50823(9) 0.10931(6) 0.0247(4) Uani 1 1 d . . . . .
S2 S 0.76968(8) 0.53328(11) 0.04560(7) 0.0298(4) Uani 1 1 d . . . . .
S3 S 0.83160(8) 0.71233(10) -0.04990(7) 0.0293(4) Uani 1 1 d . . . . .
S4 S 0.69817(7) 0.84037(11) -0.05040(7) 0.0294(4) Uani 1 1 d . . . . .
S5 S 0.58723(9) 0.72778(10) 0.04878(8) 0.0343(5) Uani 1 1 d . . . . .
S6 S 0.95251(8) 0.79823(10) 0.05620(8) 0.0306(4) Uani 1 1 d . . . . .
N1 N 0.7392(5) 0.7364(6) 0.0495(4) 0.070(3) Uani 1 1 d . . . . .
C5 C 0.7592(5) 0.7702(6) 0.0758(4) 0.057(3) Uani 1 1 d . . . . .
C6 C 0.7837(6) 0.8128(8) 0.1079(5) 0.080(4) Uani 1 1 d . . . . .
H6A H 0.7965 0.8510 0.0907 0.120 Uiso 1 1 calc GR . . . .
H6B H 0.8101 0.7886 0.1229 0.120 Uiso 1 1 calc GR . . . .
H6C H 0.7613 0.8282 0.1323 0.120 Uiso 1 1 calc GR . . . .
C9 C 0.6163(4) 0.5045(5) 0.1761(3) 0.038(2) Uani 1 1 d . . . . .
C10 C 0.5665(5) 0.5090(9) 0.1986(4) 0.077(5) Uani 1 1 d . . . . .
H10A H 0.5513 0.5508 0.1896 0.115 Uiso 1 1 calc GR . . . .
H10B H 0.5696 0.5070 0.2331 0.115 Uiso 1 1 calc GR . . . .
H10C H 0.5468 0.4720 0.1877 0.115 Uiso 1 1 calc GR . . . .
C11 C 0.6415(7) 0.4398(9) 0.1889(4) 0.091(5) Uani 1 1 d . U . . .
H11A H 0.6176 0.4069 0.1983 0.137 Uiso 1 1 calc GR . . . .
H11B H 0.6637 0.4476 0.2152 0.137 Uiso 1 1 calc GR . . . .
H11C H 0.6594 0.4235 0.1615 0.137 Uiso 1 1 calc GR . . . .
C12 C 0.6473(7) 0.5641(9) 0.1912(5) 0.089(5) Uani 1 1 d . U . . .
H12A H 0.6805 0.5568 0.1813 0.134 Uiso 1 1 calc GR . . . .
H12B H 0.6461 0.5688 0.2257 0.134 Uiso 1 1 calc GR . . . .
H12C H 0.6349 0.6044 0.1764 0.134 Uiso 1 1 calc GR . . . .
C13 C 0.8155(3) 0.5311(5) 0.0954(3) 0.0347(19) Uani 1 1 d . . . . .
C14 C 0.8089(5) 0.4659(6) 0.1236(5) 0.059(3) Uani 1 1 d . . . . .
H14A H 0.7765 0.4644 0.1370 0.089 Uiso 1 1 calc GR . . . .
H14B H 0.8326 0.4639 0.1491 0.089 Uiso 1 1 calc GR . . . .
H14C H 0.8134 0.4281 0.1024 0.089 Uiso 1 1 calc GR . . . .
C15 C 0.8060(5) 0.5918(6) 0.1278(4) 0.058(3) Uani 1 1 d . . . . .
H15A H 0.8093 0.6325 0.1093 0.088 Uiso 1 1 calc GR . . . .
H15B H 0.8293 0.5920 0.1538 0.088 Uiso 1 1 calc GR . . . .
H15C H 0.7735 0.5891 0.1407 0.088 Uiso 1 1 calc GR . . . .
C16 C 0.8664(4) 0.5344(6) 0.0725(4) 0.049(3) Uani 1 1 d . . . . .
H16A H 0.8709 0.4962 0.0517 0.074 Uiso 1 1 calc GR . . . .
H16B H 0.8908 0.5338 0.0974 0.074 Uiso 1 1 calc GR . . . .
H16C H 0.8693 0.5752 0.0541 0.074 Uiso 1 1 calc GR . . . .
C17 C 0.8682(3) 0.6636(4) -0.0953(3) 0.0333(19) Uani 1 1 d D . . . .
C18 C 0.9047(4) 0.6191(5) -0.0683(4) 0.047(2) Uani 1 1 d D . . . .
H18A H 0.9296 0.6469 -0.0540 0.071 Uiso 1 1 calc GR . . . .
H18B H 0.9196 0.5880 -0.0904 0.071 Uiso 1 1 calc GR . . . .
H18C H 0.8880 0.5944 -0.0435 0.071 Uiso 1 1 calc GR . . . .
C19 C 0.8332(4) 0.6210(5) -0.1250(4) 0.051(3) Uani 1 1 d D . . . .
H19A H 0.8162 0.5902 -0.1042 0.077 Uiso 1 1 calc GR . . . .
H19B H 0.8513 0.5959 -0.1487 0.077 Uiso 1 1 calc GR . . . .
H19C H 0.8101 0.6498 -0.1409 0.077 Uiso 1 1 calc GR . . . .
C20 C 0.8949(4) 0.7148(5) -0.1265(3) 0.041(2) Uani 1 1 d D . . . .
H20A H 0.8715 0.7409 -0.1444 0.062 Uiso 1 1 calc GR . . . .
H20B H 0.9162 0.6917 -0.1486 0.062 Uiso 1 1 calc GR . . . .
H20C H 0.9139 0.7442 -0.1064 0.062 Uiso 1 1 calc GR . . . .
C21 C 0.6513(3) 0.8697(4) -0.0952(3) 0.0339(19) Uani 1 1 d D . . . .
C22 C 0.6277(5) 0.8067(5) -0.1158(4) 0.059(3) Uani 1 1 d D . . . .
H22A H 0.6141 0.7802 -0.0901 0.089 Uiso 1 1 calc GR . . . .
H22B H 0.6519 0.7806 -0.1327 0.089 Uiso 1 1 calc GR . . . .
H22C H 0.6021 0.8194 -0.1378 0.089 Uiso 1 1 calc GR . . . .
C23 C 0.6127(4) 0.9115(7) -0.0688(4) 0.058(3) Uani 1 1 d D . . . .
H23A H 0.6267 0.9539 -0.0592 0.087 Uiso 1 1 calc GR . . . .
H23B H 0.6017 0.8874 -0.0408 0.087 Uiso 1 1 calc GR . . . .
H23C H 0.5855 0.9195 -0.0900 0.087 Uiso 1 1 calc GR . . . .
C24 C 0.6779(4) 0.9113(6) -0.1331(4) 0.051(3) Uani 1 1 d D . . . .
H24A H 0.7003 0.8830 -0.1505 0.077 Uiso 1 1 calc GR . . . .
H24B H 0.6956 0.9472 -0.1177 0.077 Uiso 1 1 calc GR . . . .
H24C H 0.6545 0.9301 -0.1552 0.077 Uiso 1 1 calc GR . . . .
C25 C 0.5788(3) 0.7927(5) 0.0960(3) 0.043(2) Uani 1 1 d D . . . .
C26 C 0.6210(5) 0.7867(9) 0.1313(5) 0.090(5) Uani 1 1 d D . . . .
H26A H 0.6512 0.7841 0.1138 0.135 Uiso 1 1 calc GR . . . .
H26B H 0.6169 0.7467 0.1504 0.135 Uiso 1 1 calc GR . . . .
H26C H 0.6214 0.8255 0.1520 0.135 Uiso 1 1 calc GR . . . .
C27 C 0.5291(4) 0.7838(7) 0.1195(5) 0.071(4) Uani 1 1 d D . . . .
H27A H 0.5251 0.7376 0.1292 0.106 Uiso 1 1 calc GR . . . .
H27B H 0.5039 0.7956 0.0969 0.106 Uiso 1 1 calc GR . . . .
H27C H 0.5268 0.8125 0.1473 0.106 Uiso 1 1 calc GR . . . .
C28 C 0.5808(8) 0.8619(5) 0.0716(5) 0.094(6) Uani 1 1 d D . . . .
H28A H 0.5512 0.8692 0.0538 0.140 Uiso 1 1 calc GR . . . .
H28B H 0.6083 0.8635 0.0501 0.140 Uiso 1 1 calc GR . . . .
H28C H 0.5842 0.8963 0.0958 0.140 Uiso 1 1 calc GR . . . .
C29 C 0.9559(3) 0.7377(5) 0.1069(4) 0.050(3) Uani 1 1 d D . . . .
C30 C 0.9055(4) 0.7291(9) 0.1288(6) 0.093(5) Uani 1 1 d D U . . .
H30A H 0.8812 0.7444 0.1063 0.140 Uiso 1 1 calc GR . . . .
H30B H 0.9033 0.7550 0.1579 0.140 Uiso 1 1 calc GR . . . .
H30C H 0.9000 0.6823 0.1359 0.140 Uiso 1 1 calc GR . . . .
C31 C 0.9726(8) 0.6696(6) 0.0864(7) 0.115(7) Uani 1 1 d D . . . .
H31A H 0.9461 0.6491 0.0690 0.172 Uiso 1 1 calc GR . . . .
H31B H 0.9824 0.6405 0.1123 0.172 Uiso 1 1 calc GR . . . .
H31C H 0.9998 0.6765 0.0650 0.172 Uiso 1 1 calc GR . . . .
C32 C 0.9956(6) 0.7613(9) 0.1411(5) 0.095(5) Uani 1 1 d D U . . .
H32A H 1.0244 0.7729 0.1231 0.143 Uiso 1 1 calc GR . . . .
H32B H 1.0033 0.7258 0.1635 0.143 Uiso 1 1 calc GR . . . .
H32C H 0.9843 0.8002 0.1586 0.143 Uiso 1 1 calc GR . . . .
Ag9B Ag 1.02018(7) 0.7859(3) 0.00277(5) 0.0425(7) Uani 0.717(13) 1 d . . . A 1
N4A N 0.7371(7) 0.7477(11) -0.1664(6) 0.057(5) Uani 0.5 1 d D . . B 1
C1A C 0.7096(7) 0.7344(12) -0.1943(6) 0.048(5) Uani 0.5 1 d D . . B 1
C2A C 0.6702(6) 0.7195(10) -0.2326(6) 0.040(4) Uani 0.5 1 d D . . B 1
H2AA H 0.6769 0.7452 -0.2612 0.060 Uiso 0.5 1 calc GR . . B 1
H2AB H 0.6386 0.7317 -0.2201 0.060 Uiso 0.5 1 calc GR . . B 1
H2AC H 0.6705 0.6722 -0.2403 0.060 Uiso 0.5 1 calc GR . . B 1
Ag9A Ag 1.01462(15) 0.7508(7) 0.00488(11) 0.039(2) Uani 0.283(13) 1 d . . . A 2
N4B N 0.7703(7) 0.7701(9) -0.1702(5) 0.046(4) Uani 0.5 1 d D U . B 2
C1B C 0.7908(7) 0.7727(10) -0.2040(6) 0.045(5) Uani 0.5 1 d D . . B 2
C2B C 0.8240(7) 0.7773(9) -0.2478(6) 0.034(4) Uani 0.5 1 d D . . B 2
H2BA H 0.8050 0.7893 -0.2757 0.050 Uiso 0.5 1 calc GR . . B 2
H2BB H 0.8395 0.7344 -0.2532 0.050 Uiso 0.5 1 calc GR . . B 2
H2BC H 0.8487 0.8110 -0.2423 0.050 Uiso 0.5 1 calc GR . . B 2
N2 N 1.0002(14) 0.6265(19) 0.0111(14) 0.119(11) Uani 0.5 1 d . U . A -1
C7 C 1.0003(11) 0.5698(12) 0.0058(10) 0.068(7) Uani 0.5 1 d D U . A -1
C8 C 0.9874(10) 0.4974(14) 0.0001(14) 0.062(8) Uani 0.5 1 d D U . A -1
H8A H 1.0012 0.4805 -0.0294 0.093 Uiso 0.5 1 calc GR . . A -1
H8B H 0.9524 0.4927 -0.0009 0.093 Uiso 0.5 1 calc GR . . A -1
H8C H 1.0002 0.4722 0.0269 0.093 Uiso 0.5 1 calc GR . . A -1
Mo1 Mo 0.67084(3) 0.45803(4) -0.15210(2) 0.03847(18) Uani 1 1 d . . . . .
Mo2 Mo 0.64733(2) 0.43276(3) -0.03801(2) 0.02640(14) Uani 1 1 d . . . . .
Mo3 Mo 0.56158(3) 0.54772(4) -0.04273(3) 0.0413(2) Uani 1 1 d . . . . .
Mo4 Mo 0.58477(3) 0.57344(4) -0.15725(2) 0.03119(16) Uani 1 1 d . . . . .
Mo5 Mo 0.67263(3) 0.58574(4) -0.07723(3) 0.03750(18) Uani 1 1 d . . . . .
Mo6 Mo 0.55933(3) 0.42118(4) -0.11783(3) 0.0448(2) Uani 1 1 d . . . . .
O1 O 0.61662(19) 0.5029(3) -0.09632(17) 0.0220(11) Uani 1 1 d . . . . .
O2 O 0.5932(2) 0.4820(3) -0.0056(2) 0.0345(14) Uani 1 1 d . . . . .
O3 O 0.5250(3) 0.4778(4) -0.0738(3) 0.0520(19) Uani 1 1 d . . . . .
O4 O 0.5485(3) 0.5974(4) -0.1033(2) 0.0454(17) Uani 1 1 d . . . . .
O5 O 0.6164(3) 0.6056(3) -0.0357(2) 0.0471(18) Uani 1 1 d . . . . .
O6 O 0.6840(2) 0.5123(3) -0.0290(2) 0.0377(15) Uani 1 1 d . . . . .
O7 O 0.5928(3) 0.3809(3) -0.0651(2) 0.0408(15) Uani 1 1 d . . . . .
O8 O 0.5490(3) 0.4938(4) -0.1649(3) 0.0474(17) Uani 1 1 d . . . . .
O9 O 0.6390(3) 0.6257(3) -0.1285(2) 0.0393(15) Uani 1 1 d . . . . .
O10 O 0.7077(2) 0.5295(4) -0.1208(2) 0.0439(16) Uani 1 1 d . . . . .
O11 O 0.6842(3) 0.4075(3) -0.0909(2) 0.0412(15) Uani 1 1 d . . . . .
O12 O 0.6154(3) 0.3999(3) -0.1575(2) 0.0493(19) Uani 1 1 d . . . . .
O13 O 0.6396(3) 0.5242(3) -0.1882(2) 0.0408(15) Uani 1 1 d . . . . .
O14 O 0.6677(2) 0.3829(3) 0.0072(2) 0.0375(14) Uani 1 1 d . . . . .
O15 O 0.5165(4) 0.3644(5) -0.1337(4) 0.083(3) Uani 1 1 d . . . . .
O16 O 0.5660(3) 0.6243(4) -0.2016(2) 0.0478(17) Uani 1 1 d . . . . .
O17 O 0.7134(4) 0.6450(4) -0.0591(3) 0.072(3) Uani 1 1 d . . . . .
O18 O 0.5211(4) 0.5826(5) -0.0049(3) 0.076(3) Uani 1 1 d . . . . .
O19 O 0.7111(4) 0.4233(5) -0.1908(3) 0.069(3) Uani 1 1 d . . . . .
Mo7 Mo 0.94024(3) 0.41866(5) 0.25144(3) 0.0452(2) Uani 1 1 d . . . . .
Mo8 Mo 0.99847(3) 0.50108(4) 0.16672(2) 0.03726(18) Uani 1 1 d . . . . .
Mo9 Mo 0.94017(5) 0.58397(5) 0.25139(3) 0.0677(3) Uani 1 1 d . . . . .
O20 O 1.0000 0.5014(4) 0.2500 0.0280(18) Uani 1 2 d S T P . .
O21 O 0.9044(3) 0.5021(5) 0.2544(3) 0.063(2) Uani 1 1 d . . . . .
O22 O 1.0000 0.3681(5) 0.2500 0.050(3) Uani 1 2 d S T P . .
O23 O 0.9489(3) 0.4355(4) 0.1839(2) 0.0517(18) Uani 1 1 d . . . . .
O24 O 0.9490(3) 0.5671(4) 0.1839(3) 0.065(3) Uani 1 1 d . . . . .
O25 O 1.0453(3) 0.4339(4) 0.1804(2) 0.0433(16) Uani 1 1 d . . . . .
O26 O 1.0000 0.6348(5) 0.2500 0.079(5) Uani 1 2 d S T P . .
O27 O 1.0454(3) 0.5681(4) 0.1809(3) 0.056(2) Uani 1 1 d . . . . .
O28 O 0.9959(3) 0.5008(5) 0.1064(3) 0.063(2) Uani 1 1 d . . . . .
O29 O 0.8970(5) 0.6434(6) 0.2537(4) 0.124(6) Uani 1 1 d . . . . .
O30 O 0.8967(4) 0.3593(6) 0.2539(3) 0.092(4) Uani 1 1 d . . . . .
N3 N 0.7621(7) 0.6290(11) -0.2805(7) 0.133(7) Uani 1 1 d . . . . .
C3 C 0.7723(6) 0.5813(11) -0.2586(6) 0.085(5) Uani 1 1 d . . . . .
C4 C 0.7871(8) 0.5246(11) -0.2332(7) 0.109(6) Uani 1 1 d . U . . .
H4A H 0.7731 0.4851 -0.2478 0.164 Uiso 1 1 calc GR . . . .
H4B H 0.7762 0.5281 -0.2004 0.164 Uiso 1 1 calc GR . . . .
H4C H 0.8221 0.5214 -0.2340 0.164 Uiso 1 1 calc GR . . . .

loop_
_atom_site_aniso_label
_atom_site_aniso_U_11
_atom_site_aniso_U_22
_atom_site_aniso_U_33
_atom_site_aniso_U_23
_atom_site_aniso_U_13
_atom_site_aniso_U_12
Ag1 0.0511(4) 0.0290(3) 0.0305(3) -0.0016(2) -0.0043(3) -0.0099(3)
Ag2 0.0708(5) 0.0301(3) 0.0469(4) 0.0103(3) -0.0110(4) -0.0030(3)
Ag3 0.0338(3) 0.0400(3) 0.0279(3) -0.0011(3) 0.0043(3) -0.0032(3)
Ag4 0.0385(3) 0.0413(4) 0.0317(3) -0.0083(3) 0.0037(3) -0.0032(3)
Ag5 0.0450(4) 0.0416(4) 0.0307(3) 0.0079(3) 0.0021(3) -0.0025(3)
Ag6 0.0411(4) 0.0456(4) 0.0328(3) -0.0018(3) 0.0024(3) 0.0135(3)
Ag7 0.0632(5) 0.0456(4) 0.0287(3) 0.0037(3) 0.0040(3) -0.0022(3)
Ag8 0.0455(4) 0.0337(3) 0.0329(3) -0.0038(3) -0.0023(3) 0.0050(3)
S1 0.0325(10) 0.0262(9) 0.0153(8) 0.0018(7) -0.0030(7) -0.0028(8)
S2 0.0314(10) 0.0332(10) 0.0248(9) 0.0002(8) 0.0016(8) -0.0009(8)
S3 0.0339(10) 0.0276(10) 0.0264(9) -0.0009(8) 0.0048(8) 0.0042(8)
S4 0.0294(10) 0.0350(10) 0.0237(9) -0.0023(8) -0.0005(8) 0.0040(8)
S5 0.0499(13) 0.0262(10) 0.0267(10) 0.0020(8) -0.0070(9) -0.0062(9)
S6 0.0387(11) 0.0219(9) 0.0313(10) 0.0018(8) 0.0042(9) 0.0022(8)
N1 0.081(8) 0.076(8) 0.054(6) 0.005(6) -0.014(6) 0.014(6)
C5 0.064(7) 0.061(7) 0.046(6) -0.012(6) -0.006(6) 0.031(6)
C6 0.083(10) 0.090(11) 0.067(9) -0.019(8) 0.004(8) 0.013(8)
C9 0.039(5) 0.051(6) 0.024(4) 0.002(4) -0.002(4) 0.002(4)
C10 0.061(8) 0.143(14) 0.026(5) -0.001(7) 0.013(5) 0.011(8)
C11 0.128(12) 0.114(11) 0.032(6) 0.020(7) -0.014(7) 0.053(10)
C12 0.119(11) 0.110(11) 0.040(6) -0.011(7) -0.023(7) -0.053(9)
C13 0.038(5) 0.034(5) 0.032(4) 0.004(4) -0.005(4) 0.004(4)
C14 0.068(8) 0.054(7) 0.055(7) 0.022(6) -0.006(6) -0.002(6)
C15 0.066(8) 0.064(7) 0.045(6) -0.018(6) -0.006(6) 0.001(6)
C16 0.034(5) 0.066(7) 0.048(6) 0.017(5) -0.002(5) -0.003(5)
C17 0.044(5) 0.027(4) 0.029(4) -0.005(3) 0.008(4) 0.002(4)
C18 0.056(6) 0.042(5) 0.043(5) 0.002(4) 0.011(5) 0.020(5)
C19 0.061(7) 0.038(5) 0.055(6) -0.017(5) 0.016(5) -0.008(5)
C20 0.044(5) 0.045(5) 0.035(5) -0.001(4) 0.007(4) 0.005(4)
C21 0.033(4) 0.039(5) 0.030(4) 0.006(4) -0.003(4) -0.001(4)
C22 0.070(8) 0.054(7) 0.054(7) 0.002(5) -0.032(6) -0.013(6)
C23 0.051(6) 0.082(9) 0.041(6) 0.008(6) -0.005(5) 0.025(6)
C24 0.062(7) 0.048(6) 0.043(6) 0.020(5) -0.005(5) -0.010(5)
C25 0.042(5) 0.038(5) 0.048(6) -0.003(4) 0.008(5) -0.011(4)
C26 0.075(9) 0.132(14) 0.063(9) -0.053(9) -0.022(7) 0.010(9)
C27 0.068(8) 0.069(8) 0.075(9) -0.021(7) 0.029(7) -0.023(7)
C28 0.171(18) 0.039(7) 0.071(9) -0.010(6) 0.046(11) -0.003(9)
C29 0.044(6) 0.043(6) 0.063(7) 0.027(5) -0.008(5) -0.005(5)
C30 0.078(9) 0.111(11) 0.090(10) 0.057(9) 0.007(8) -0.013(8)
C31 0.152(18) 0.045(8) 0.148(18) 0.036(10) 0.025(15) 0.024(10)
C32 0.081(9) 0.123(12) 0.082(9) 0.046(9) -0.035(8) -0.032(9)
Ag9B 0.0525(7) 0.0415(19) 0.0335(5) -0.0016(6) 0.0126(5) 0.0066(7)
N4A 0.069(14) 0.073(14) 0.028(9) -0.016(9) 0.013(10) 0.008(11)
C1A 0.048(12) 0.068(14) 0.028(10) 0.000(9) -0.002(9) 0.017(10)
C2A 0.059(12) 0.041(10) 0.020(8) -0.014(7) 0.008(8) 0.008(9)
Ag9A 0.0467(16) 0.045(5) 0.0259(13) -0.0011(14) 0.0087(10) 0.0064(18)
N4B 0.061(8) 0.045(7) 0.032(7) -0.012(6) 0.002(7) 0.008(7)
C1B 0.056(12) 0.039(11) 0.040(11) 0.001(9) -0.007(10) 0.006(9)
C2B 0.044(10) 0.027(8) 0.030(8) 0.013(7) 0.019(8) 0.007(7)
N2 0.124(14) 0.109(13) 0.124(14) 0.006(9) -0.002(9) 0.002(9)
C7 0.073(10) 0.062(10) 0.067(10) 0.009(8) -0.003(8) 0.000(8)
C8 0.082(19) 0.068(12) 0.036(9) 0.014(9) -0.004(16) -0.006(15)
Mo1 0.0473(4) 0.0468(4) 0.0213(3) 0.0009(3) 0.0063(3) 0.0135(3)
Mo2 0.0340(3) 0.0257(3) 0.0195(3) 0.0037(2) -0.0039(3) 0.0010(3)
Mo3 0.0472(4) 0.0548(5) 0.0221(3) 0.0086(3) 0.0084(3) 0.0223(4)
Mo4 0.0389(4) 0.0367(4) 0.0180(3) 0.0054(3) -0.0043(3) 0.0040(3)
Mo5 0.0475(4) 0.0286(4) 0.0364(4) 0.0060(3) -0.0168(3) -0.0116(3)
Mo6 0.0474(5) 0.0411(4) 0.0459(4) 0.0085(3) -0.0211(4) -0.0182(3)
O1 0.028(3) 0.028(3) 0.010(2) 0.002(2) -0.002(2) 0.003(2)
O2 0.045(4) 0.042(4) 0.017(3) 0.006(2) 0.005(2) 0.009(3)
O3 0.036(4) 0.080(5) 0.040(4) 0.021(4) -0.001(3) -0.007(4)
O4 0.056(4) 0.048(4) 0.032(3) 0.012(3) 0.003(3) 0.026(3)
O5 0.083(5) 0.032(3) 0.027(3) -0.004(3) -0.009(3) 0.012(3)
O6 0.047(4) 0.033(3) 0.033(3) 0.008(3) -0.019(3) -0.008(3)
O7 0.053(4) 0.033(3) 0.036(3) 0.008(3) -0.007(3) -0.014(3)
O8 0.052(4) 0.048(4) 0.042(4) 0.011(3) -0.021(3) -0.012(3)
O9 0.058(4) 0.029(3) 0.031(3) 0.006(3) -0.005(3) -0.006(3)
O10 0.030(3) 0.061(4) 0.041(4) 0.020(3) 0.003(3) -0.006(3)
O11 0.046(4) 0.043(4) 0.034(3) -0.002(3) -0.001(3) 0.019(3)
O12 0.087(6) 0.028(3) 0.032(3) -0.011(3) -0.011(4) 0.002(3)
O13 0.052(4) 0.050(4) 0.021(3) 0.004(3) 0.003(3) 0.008(3)
O14 0.047(4) 0.034(3) 0.032(3) 0.008(3) -0.006(3) 0.002(3)
O15 0.084(6) 0.071(6) 0.093(7) 0.027(5) -0.056(6) -0.045(5)
O16 0.059(4) 0.056(4) 0.028(3) 0.013(3) -0.009(3) 0.012(4)
O17 0.090(6) 0.047(4) 0.078(6) 0.018(4) -0.049(5) -0.032(4)
O18 0.097(7) 0.083(6) 0.047(5) 0.032(4) 0.035(5) 0.053(5)
O19 0.091(6) 0.080(6) 0.036(4) 0.004(4) 0.018(4) 0.037(5)
Mo7 0.0516(5) 0.0549(5) 0.0292(4) -0.0009(3) -0.0004(3) -0.0210(4)
Mo8 0.0534(5) 0.0415(4) 0.0169(3) 0.0045(3) 0.0039(3) 0.0098(3)
Mo9 0.1054(9) 0.0573(6) 0.0404(5) 0.0144(4) 0.0279(5) 0.0491(6)
O20 0.052(5) 0.023(4) 0.008(3) 0.000 0.001(3) 0.000
O21 0.051(5) 0.097(7) 0.041(4) 0.010(4) 0.005(4) 0.019(4)
O22 0.089(8) 0.028(5) 0.033(5) 0.000 -0.001(5) 0.000
O23 0.053(4) 0.070(5) 0.032(3) 0.000(3) -0.008(3) -0.011(4)
O24 0.097(7) 0.063(5) 0.036(4) 0.020(4) 0.012(4) 0.050(5)
O25 0.054(4) 0.048(4) 0.028(3) -0.006(3) 0.008(3) 0.016(3)
O26 0.159(14) 0.021(5) 0.058(7) 0.000 0.048(8) 0.000
O27 0.091(6) 0.043(4) 0.034(4) 0.001(3) 0.024(4) -0.022(4)
O28 0.079(6) 0.075(6) 0.035(4) 0.009(4) 0.005(4) 0.015(5)
O29 0.186(13) 0.115(9) 0.072(7) 0.029(6) 0.051(8) 0.114(10)
O30 0.087(7) 0.136(9) 0.051(5) -0.008(6) 0.006(5) -0.076(7)
N3 0.142(16) 0.145(17) 0.111(13) -0.048(12) -0.030(12) 0.063(14)
C3 0.067(9) 0.124(15) 0.063(9) -0.006(10) -0.006(7) 0.009(10)
C4 0.103(12) 0.126(13) 0.100(12) 0.040(10) -0.011(10) -0.019(10)

loop_
_atom_type_symbol
_atom_type_description
_atom_type_scat_dispersion_real
_atom_type_scat_dispersion_imag
_atom_type_scat_source
C C 0.0181 0.0091 'International Tables Vol C Tables 4.2.6.8 and 6.1.1.4'
H H 0.0000 0.0000 'International Tables Vol C Tables 4.2.6.8 and 6.1.1.4'
Ag Ag 0.1306 4.2820 'International Tables Vol C Tables 4.2.6.8 and 6.1.1.4'
Mo Mo -0.0483 2.7339 'International Tables Vol C Tables 4.2.6.8 and 6.1.1.4'
N N 0.0311 0.0180 'International Tables Vol C Tables 4.2.6.8 and 6.1.1.4'
O O 0.0492 0.0322 'International Tables Vol C Tables 4.2.6.8 and 6.1.1.4'
S S 0.3331 0.5567 'International Tables Vol C Tables 4.2.6.8 and 6.1.1.4'

loop_
_geom_angle_atom_site_label_1
_geom_angle_atom_site_label_2
_geom_angle_atom_site_label_3
_geom_angle
_geom_angle_site_symmetry_1
_geom_angle_site_symmetry_3
_geom_angle_publ_flag
S6 Ag1 S1 161.66(8) 7_755 . ?
S1 Ag2 Ag3 45.79(5) . . ?
S5 Ag2 Ag3 120.91(7) . . ?
S5 Ag2 S1 166.60(9) . . ?
S1 Ag3 Ag2 45.45(5) . . ?
S2 Ag3 Ag2 137.35(6) . . ?
S2 Ag3 S1 174.17(7) . . ?
S4 Ag4 S2 172.65(8) 7_755 . ?
S3 Ag5 S2 161.04(8) . . ?
S4 Ag6 S3 128.99(7) . . ?
N4A Ag6 S3 119.4(5) . . ?
N4A Ag6 S4 105.2(5) . . ?
N4B Ag6 S3 110.7(5) . . ?
N4B Ag6 S4 120.0(5) . . ?
S4 Ag7 S5 150.59(8) . . ?
S4 Ag7 N1 92.0(3) . . ?
S5 Ag7 N1 110.9(3) . . ?
S3 Ag8 S6 172.72(8) . . ?
Ag2 S1 Ag1 119.50(8) . . ?
Ag2 S1 Ag3 88.76(7) . . ?
Ag3 S1 Ag1 111.23(8) . . ?
C9 S1 Ag1 113.0(3) . . ?
C9 S1 Ag2 112.6(3) . . ?
C9 S1 Ag3 109.0(3) . . ?
Ag3 S2 Ag4 103.17(8) . . ?
Ag3 S2 Ag5 116.71(9) . . ?
Ag4 S2 Ag5 108.46(8) . . ?
C13 S2 Ag3 112.9(3) . . ?
C13 S2 Ag4 109.2(3) . . ?
C13 S2 Ag5 106.2(3) . . ?
Ag5 S3 Ag6 103.89(8) . . ?
Ag8 S3 Ag5 105.49(8) . . ?
Ag8 S3 Ag6 121.70(9) . . ?
C17 S3 Ag5 107.6(2) . . ?
C17 S3 Ag6 111.9(3) . . ?
C17 S3 Ag8 105.4(3) . . ?
Ag4 S4 Ag6 116.11(9) 7_765 . ?
Ag4 S4 Ag7 107.97(8) 7_765 . ?
Ag7 S4 Ag6 106.79(8) . . ?
C21 S4 Ag4 105.9(3) . 7_765 ?
C21 S4 Ag6 112.8(3) . . ?
C21 S4 Ag7 106.8(2) . . ?
Ag2 S5 Ag7 116.75(10) . . ?
Ag2 S5 Ag9A 113.2(3) . 3_465 ?
Ag7 S5 Ag9A 105.44(13) . 3_465 ?
C25 S5 Ag2 111.8(3) . . ?
C25 S5 Ag7 106.6(3) . . ?
C25 S5 Ag9B 114.6(3) . 3_465 ?
C25 S5 Ag9A 101.8(4) . 3_465 ?
Ag9B S5 Ag2 97.99(15) 3_465 . ?
Ag9B S5 Ag7 109.28(9) 3_465 . ?
Ag1 S6 Ag9A 132.2(3) 7_765 . ?
Ag8 S6 Ag1 105.69(8) . 7_765 ?
Ag8 S6 Ag9B 97.80(10) . . ?
Ag8 S6 Ag9A 91.02(16) . . ?
C29 S6 Ag1 116.1(3) . 7_765 ?
C29 S6 Ag8 108.6(3) . . ?
C29 S6 Ag9B 111.5(3) . . ?
C29 S6 Ag9A 99.2(4) . . ?
Ag9B S6 Ag1 115.04(15) . 7_765 ?
C5 N1 Ag7 128.2(10) . . ?
N1 C5 C6 179.2(15) . . ?
C10 C9 S1 108.5(7) . . ?
C10 C9 C12 110.3(12) . . ?
C11 C9 S1 108.5(7) . . ?
C11 C9 C10 111.6(12) . . ?
C11 C9 C12 110.1(12) . . ?
C12 C9 S1 107.7(8) . . ?
C14 C13 S2 108.7(7) . . ?
C14 C13 C15 110.4(9) . . ?
C14 C13 C16 110.9(9) . . ?
C15 C13 S2 107.7(7) . . ?
C15 C13 C16 111.5(9) . . ?
C16 C13 S2 107.6(7) . . ?
C18 C17 S3 108.4(6) . . ?
C19 C17 S3 108.3(6) . . ?
C19 C17 C18 110.9(8) . . ?
C19 C17 C20 111.4(8) . . ?
C20 C17 S3 107.1(6) . . ?
C20 C17 C18 110.6(8) . . ?
C22 C21 S4 106.5(6) . . ?
C22 C21 C23 109.4(9) . . ?
C22 C21 C24 112.8(8) . . ?
C23 C21 S4 108.9(6) . . ?
C24 C21 S4 107.5(6) . . ?
C24 C21 C23 111.5(8) . . ?
C26 C25 S5 107.9(7) . . ?
C26 C25 C27 113.3(11) . . ?
C26 C25 C28 109.2(12) . . ?
C27 C25 S5 109.5(7) . . ?
C27 C25 C28 109.0(11) . . ?
C28 C25 S5 107.8(7) . . ?
C30 C29 S6 109.4(7) . . ?
C30 C29 C31 108.6(12) . . ?
C31 C29 S6 107.7(8) . . ?
C32 C29 S6 108.2(8) . . ?
C32 C29 C30 115.7(12) . . ?
C32 C29 C31 106.9(13) . . ?
S5 Ag9B S6 178.9(2) 3_565 . ?
S5 Ag9B N2 93.6(7) 3_565 . ?
S6 Ag9B N2 85.6(7) . . ?
C1A N4A Ag6 156.9(18) . . ?
N4A C1A C2A 177(2) . . ?
S6 Ag9A S5 147.2(6) . 3_565 ?
C1B N4B Ag6 150.9(19) . . ?
N4B C1B C2B 174(2) . . ?
C7 N2 Ag9B 165(3) . . ?
N2 C7 C8 166(4) . . ?
O10 Mo1 O1 75.8(2) . . ?
O10 Mo1 O11 83.8(3) . . ?
O11 Mo1 O1 75.2(2) . . ?
O12 Mo1 O1 77.1(3) . . ?
O12 Mo1 O10 152.4(3) . . ?
O12 Mo1 O11 84.8(3) . . ?
O13 Mo1 O1 78.2(2) . . ?
O13 Mo1 O10 88.0(3) . . ?
O13 Mo1 O11 153.3(3) . . ?
O13 Mo1 O12 91.1(3) . . ?
O19 Mo1 O1 177.7(3) . . ?
O19 Mo1 O10 104.1(4) . . ?
O19 Mo1 O11 102.5(3) . . ?
O19 Mo1 O12 102.9(4) . . ?
O19 Mo1 O13 104.2(3) . . ?
O2 Mo2 O1 75.4(2) . . ?
O6 Mo2 O1 77.3(2) . . ?
O6 Mo2 O2 85.7(3) . . ?
O6 Mo2 O7 153.3(3) . . ?
O7 Mo2 O1 76.6(2) . . ?
O7 Mo2 O2 82.2(3) . . ?
O11 Mo2 O1 78.7(2) . . ?
O11 Mo2 O2 153.8(3) . . ?
O11 Mo2 O6 92.4(3) . . ?
O11 Mo2 O7 88.2(3) . . ?
O14 Mo2 O1 176.7(3) . . ?
O14 Mo2 O2 101.3(3) . . ?
O14 Mo2 O6 102.4(3) . . ?
O14 Mo2 O7 103.2(3) . . ?
O14 Mo2 O11 104.6(3) . . ?
O2 Mo3 O1 77.5(2) . . ?
O2 Mo3 O3 89.1(3) . . ?
O2 Mo3 O4 153.6(3) . . ?
O2 Mo3 O5 90.0(3) . . ?
O3 Mo3 O1 76.7(3) . . ?
O3 Mo3 O4 83.4(3) . . ?
O4 Mo3 O1 76.2(2) . . ?
O5 Mo3 O1 77.5(2) . . ?
O5 Mo3 O3 153.7(3) . . ?
O5 Mo3 O4 85.9(3) . . ?
O18 Mo3 O1 178.1(3) . . ?
O18 Mo3 O2 104.4(3) . . ?
O18 Mo3 O3 103.7(5) . . ?
O18 Mo3 O4 102.0(3) . . ?
O18 Mo3 O5 102.0(5) . . ?
O4 Mo4 O1 76.8(2) . . ?
O4 Mo4 O8 91.6(4) . . ?
O4 Mo4 O9 86.6(3) . . ?
O4 Mo4 O13 151.4(3) . . ?
O8 Mo4 O1 77.0(2) . . ?
O8 Mo4 O9 151.8(3) . . ?
O8 Mo4 O13 86.0(3) . . ?
O9 Mo4 O1 75.2(2) . . ?
O9 Mo4 O13 82.3(3) . . ?
O13 Mo4 O1 74.9(2) . . ?
O16 Mo4 O1 176.2(3) . . ?
O16 Mo4 O4 106.0(3) . . ?
O16 Mo4 O8 105.3(3) . . ?
O16 Mo4 O9 102.2(3) . . ?
O16 Mo4 O13 102.1(3) . . ?
O5 Mo5 O1 76.0(2) . . ?
O5 Mo5 O6 82.8(3) . . ?
O6 Mo5 O1 74.8(2) . . ?
O9 Mo5 O1 78.5(2) . . ?
O9 Mo5 O5 88.7(3) . . ?
O9 Mo5 O6 153.3(3) . . ?
O9 Mo5 O10 90.8(3) . . ?
O10 Mo5 O1 76.8(2) . . ?
O10 Mo5 O5 152.3(3) . . ?
O10 Mo5 O6 85.4(3) . . ?
O17 Mo5 O1 175.9(3) . . ?
O17 Mo5 O5 101.6(4) . . ?
O17 Mo5 O6 101.7(3) . . ?
O17 Mo5 O9 104.8(3) . . ?
O17 Mo5 O10 105.2(4) . . ?
O3 Mo6 O1 75.9(3) . . ?
O3 Mo6 O8 85.6(3) . . ?
O3 Mo6 O12 152.1(3) . . ?
O7 Mo6 O1 76.8(2) . . ?
O7 Mo6 O3 89.5(3) . . ?
O7 Mo6 O8 152.7(3) . . ?
O7 Mo6 O12 88.0(3) . . ?
O8 Mo6 O1 76.0(2) . . ?
O12 Mo6 O1 76.4(2) . . ?
O12 Mo6 O8 84.0(3) . . ?
O15 Mo6 O1 178.0(4) . . ?
O15 Mo6 O3 102.7(5) . . ?
O15 Mo6 O7 104.8(4) . . ?
O15 Mo6 O8 102.5(4) . . ?
O15 Mo6 O12 104.9(5) . . ?
Mo1 O1 Mo4 89.16(17) . . ?
Mo1 O1 Mo6 89.54(18) . . ?
Mo2 O1 Mo1 90.22(18) . . ?
Mo2 O1 Mo3 91.03(17) . . ?
Mo2 O1 Mo4 179.0(3) . . ?
Mo2 O1 Mo5 91.54(18) . . ?
Mo2 O1 Mo6 90.28(19) . . ?
Mo3 O1 Mo1 178.5(3) . . ?
Mo3 O1 Mo4 89.58(18) . . ?
Mo3 O1 Mo5 90.63(19) . . ?
Mo3 O1 Mo6 89.67(19) . . ?
Mo5 O1 Mo1 90.12(19) . . ?
Mo5 O1 Mo4 89.29(18) . . ?
Mo5 O1 Mo6 178.2(2) . . ?
Mo6 O1 Mo4 88.89(17) . . ?
Mo3 O2 Mo2 116.0(3) . . ?
Mo6 O3 Mo3 117.3(4) . . ?
Mo4 O4 Mo3 117.4(3) . . ?
Mo3 O5 Mo5 115.9(3) . . ?
Mo2 O6 Mo5 116.0(3) . . ?
Mo6 O7 Mo2 116.2(3) . . ?
Mo4 O8 Mo6 117.9(3) . . ?
Mo5 O9 Mo4 117.0(3) . . ?
Mo5 O10 Mo1 116.7(3) . . ?
Mo2 O11 Mo1 115.9(3) . . ?
Mo1 O12 Mo6 117.0(3) . . ?
Mo1 O13 Mo4 117.5(3) . . ?
O21 Mo7 O20 75.6(3) . . ?
O21 Mo7 O25 86.0(3) . 4_755 ?
O22 Mo7 O20 76.6(3) . . ?
O22 Mo7 O21 152.1(4) . . ?
O22 Mo7 O23 88.0(3) . . ?
O22 Mo7 O25 85.9(2) . 4_755 ?
O23 Mo7 O20 76.8(2) . . ?
O23 Mo7 O21 87.4(3) . . ?
O23 Mo7 O25 153.2(3) . 4_755 ?
O25 Mo7 O20 76.39(19) 4_755 . ?
O30 Mo7 O20 178.6(3) . . ?
O30 Mo7 O21 103.9(5) . . ?
O30 Mo7 O22 103.9(5) . . ?
O30 Mo7 O23 104.5(4) . . ?
O30 Mo7 O25 102.3(4) . 4_755 ?
O23 Mo8 O20 76.6(2) . . ?
O23 Mo8 O24 84.5(4) . . ?
O24 Mo8 O20 76.4(3) . . ?
O25 Mo8 O20 77.8(2) . . ?
O25 Mo8 O23 87.2(3) . . ?
O25 Mo8 O24 154.1(3) . . ?
O25 Mo8 O27 89.7(4) . . ?
O27 Mo8 O20 77.2(2) . . ?
O27 Mo8 O23 153.6(3) . . ?
O27 Mo8 O24 87.0(4) . . ?
O28 Mo8 O20 178.6(3) . . ?
O28 Mo8 O23 102.4(4) . . ?
O28 Mo8 O24 102.6(4) . . ?
O28 Mo8 O25 103.1(4) . . ?
O28 Mo8 O27 103.8(4) . . ?
O21 Mo9 O20 76.1(3) . . ?
O21 Mo9 O24 87.6(4) . . ?
O21 Mo9 O26 152.7(4) . . ?
O21 Mo9 O27 85.7(4) . 4_755 ?
O24 Mo9 O20 76.8(2) . . ?
O24 Mo9 O26 88.0(3) . . ?
O24 Mo9 O27 152.8(3) . 4_755 ?
O26 Mo9 O20 76.7(3) . . ?
O26 Mo9 O27 86.1(3) . 4_755 ?
O27 Mo9 O20 76.0(2) 4_755 . ?
O29 Mo9 O20 178.7(4) . . ?
O29 Mo9 O21 103.8(6) . . ?
O29 Mo9 O24 104.5(4) . . ?
O29 Mo9 O26 103.5(6) . . ?
O29 Mo9 O27 102.7(4) . 4_755 ?
Mo7 O20 Mo7 89.8(3) 4_755 . ?
Mo8 O20 Mo7 89.64(14) 4_755 . ?
Mo8 O20 Mo7 90.16(14) 4_755 4_755 ?
Mo8 O20 Mo7 89.64(14) . 4_755 ?
Mo8 O20 Mo7 90.16(14) . . ?
Mo8 O20 Mo8 179.7(4) . 4_755 ?
Mo8 O20 Mo9 89.88(14) 4_755 . ?
Mo8 O20 Mo9 89.88(14) . 4_755 ?
Mo8 O20 Mo9 90.32(14) 4_755 4_755 ?
Mo8 O20 Mo9 90.32(14) . . ?
Mo9 O20 Mo7 179.9(3) 4_755 . ?
Mo9 O20 Mo7 90.12(4) 4_755 4_755 ?
Mo9 O20 Mo7 179.9(3) . 4_755 ?
Mo9 O20 Mo7 90.12(4) . . ?
Mo9 O20 Mo9 89.9(3) 4_755 . ?
Mo9 O21 Mo7 118.2(4) . . ?
Mo7 O22 Mo7 117.0(5) . 4_755 ?
Mo7 O23 Mo8 116.4(4) . . ?
Mo9 O24 Mo8 116.5(4) . . ?
Mo8 O25 Mo7 116.2(3) . 4_755 ?
Mo9 O26 Mo9 116.7(5) . 4_755 ?
Mo8 O27 Mo9 116.9(3) . 4_755 ?
N3 C3 C4 177(2) . . ?

loop_
_geom_bond_atom_site_label_1
_geom_bond_atom_site_label_2
_geom_bond_distance
_geom_bond_site_symmetry_2
_geom_bond_publ_flag
Ag1 S1 2.397(2) . ?
Ag1 S6 2.388(2) 7_755 ?
Ag2 Ag3 3.3206(11) . ?
Ag2 S1 2.367(2) . ?
Ag2 S5 2.365(2) . ?
Ag3 S1 2.381(2) . ?
Ag3 S2 2.378(2) . ?
Ag4 S2 2.377(2) . ?
Ag4 S4 2.371(2) 7_755 ?
Ag5 S2 2.404(2) . ?
Ag5 S3 2.399(2) . ?
Ag6 S3 2.462(2) . ?
Ag6 S4 2.458(2) . ?
Ag6 N4A 2.394(14) . ?
Ag6 N4B 2.281(14) . ?
Ag7 S4 2.409(2) . ?
Ag7 S5 2.409(2) . ?
Ag7 N1 2.632(11) . ?
Ag8 S3 2.373(2) . ?
Ag8 S6 2.375(2) . ?
S1 C9 1.862(9) . ?
S2 C13 1.864(9) . ?
S3 C17 1.876(8) . ?
S4 Ag4 2.371(2) 7_765 ?
S4 C21 1.875(9) . ?
S5 C25 1.850(10) . ?
S5 Ag9B 2.339(3) 3_465 ?
S5 Ag9A 2.515(6) 3_465 ?
S6 Ag1 2.388(2) 7_765 ?
S6 C29 1.848(10) . ?
S6 Ag9B 2.381(3) . ?
S6 Ag9A 2.405(4) . ?
N1 C5 1.130(16) . ?
C5 C6 1.397(19) . ?
C9 C10 1.500(15) . ?
C9 C11 1.498(17) . ?
C9 C12 1.511(16) . ?
C13 C14 1.520(14) . ?
C13 C15 1.522(14) . ?
C13 C16 1.530(14) . ?
C17 C18 1.527(8) . ?
C17 C19 1.517(8) . ?
C17 C20 1.520(8) . ?
C21 C22 1.519(8) . ?
C21 C23 1.526(8) . ?
C21 C24 1.521(8) . ?
C25 C26 1.514(9) . ?
C25 C27 1.518(8) . ?
C25 C28 1.528(9) . ?
C29 C30 1.517(7) . ?
C29 C31 1.533(7) . ?
C29 C32 1.515(7) . ?
Ag9B S5 2.339(3) 3_565 ?
Ag9B N2 3.21(4) . ?
N4A C1A 1.109(10) . ?
C1A C2A 1.540(10) . ?
Ag9A S5 2.515(6) 3_565 ?
N4B C1B 1.094(9) . ?
C1B C2B 1.519(9) . ?
N2 C7 1.13(4) . ?
C7 C8 1.486(19) . ?
Mo1 O1 2.318(5) . ?
Mo1 O10 1.943(7) . ?
Mo1 O11 2.003(7) . ?
Mo1 O12 1.909(8) . ?
Mo1 O13 1.856(7) . ?
Mo1 O19 1.684(8) . ?
Mo2 O1 2.291(5) . ?
Mo2 O2 1.985(6) . ?
Mo2 O6 1.883(6) . ?
Mo2 O7 1.960(6) . ?
Mo2 O11 1.849(6) . ?
Mo2 O14 1.690(6) . ?
Mo3 O1 2.292(5) . ?
Mo3 O2 1.871(6) . ?
Mo3 O3 1.912(8) . ?
Mo3 O4 1.978(6) . ?
Mo3 O5 1.896(8) . ?
Mo3 O18 1.674(8) . ?
Mo4 O1 2.358(5) . ?
Mo4 O4 1.856(7) . ?
Mo4 O8 1.868(7) . ?
Mo4 O9 1.977(7) . ?
Mo4 O13 1.983(7) . ?
Mo4 O16 1.670(6) . ?
Mo5 O1 2.305(5) . ?
Mo5 O5 1.960(8) . ?
Mo5 O6 2.000(6) . ?
Mo5 O9 1.867(6) . ?
Mo5 O10 1.903(8) . ?
Mo5 O17 1.694(7) . ?
Mo6 O1 2.329(5) . ?
Mo6 O3 1.904(8) . ?
Mo6 O7 1.898(7) . ?
Mo6 O8 1.964(7) . ?
Mo6 O12 1.931(8) . ?
Mo6 O15 1.682(8) . ?
Mo7 O20 2.313(5) . ?
Mo7 O21 1.923(9) . ?
Mo7 O22 1.915(5) . ?
Mo7 O23 1.916(7) . ?
Mo7 O25 1.954(7) 4_755 ?
Mo7 O30 1.675(8) . ?
Mo8 O20 2.3086(7) . ?
Mo8 O23 1.936(8) . ?
Mo8 O24 1.941(7) . ?
Mo8 O25 1.885(7) . ?
Mo8 O27 1.887(8) . ?
Mo8 O28 1.673(8) . ?
Mo9 O20 2.313(5) . ?
Mo9 O21 1.895(10) . ?
Mo9 O24 1.914(8) . ?
Mo9 O26 1.920(5) . ?
Mo9 O27 1.943(8) 4_755 ?
Mo9 O29 1.669(9) . ?
O20 Mo7 2.313(5) 4_755 ?
O20 Mo8 2.3087(7) 4_755 ?
O20 Mo9 2.313(5) 4_755 ?
O22 Mo7 1.915(5) 4_755 ?
O25 Mo7 1.953(7) 4_755 ?
O26 Mo9 1.920(5) 4_755 ?
O27 Mo9 1.943(8) 4_755 ?
N3 C3 1.16(2) . ?
C3 C4 1.38(3) . ?
